data_1576927
loop_
_publ_author_name
'Ludwig, Moritz'
'Voigtland, Johannes'
'Vasko, Petra'
'Stigler, Sebastian'
'Inoue, Shigeyoshi'

_publ_section_title
;
 Alumanyl silanides as multifunctional reagents for olefin cycloaddition,
 CO hydrosilylation, and reductive CO coupling.
;
_journal_issue 11
_journal_name_full 'Chemical science'
_journal_page_first 5463
_journal_page_last 5473
_journal_paper_doi 10.1039/d5sc09910b
_journal_volume 17
_journal_year 2026
_chemical_formula_sum 'C76 H122 Al N6 Na O Si3'
_chemical_formula_weight 1270.03
_chemical_name_systematic 6'
_space_group_crystal_system monoclinic
_space_group_IT_number 14
_space_group_name_Hall '-P 2ybc'
_space_group_name_H-M_alt 'P 1 21/c 1'
_atom_sites_solution_hydrogens mixed
_atom_sites_solution_primary 'dual space'
_audit_creation_method
;FinalCif V155 by Daniel Kratzert, Freiburg 2025, 
https://dkratzert.de/finalcif.html
;
_audit_update_record
;
2025-11-03 deposited with the CCDC.	2026-01-15 downloaded from the CCDC.
;
_cell_angle_alpha 90
_cell_angle_beta 105.380(4)
_cell_angle_gamma 90
_cell_formula_units_Z 4
_cell_length_a 22.679(3)
_cell_length_b 12.3747(15)
_cell_length_c 29.100(4)
_cell_measurement_reflns_used 9610
_cell_measurement_temperature 100(2)
_cell_measurement_theta_max 25.6725
_cell_measurement_theta_min 2.447
_cell_volume 7874.3(18)
_computing_cell_refinement 'SAINT V8.40B'
_computing_data_collection 'Bruker BIS V6.2.16/2021-10-23 and APEX4 2021.10-0'
_computing_data_reduction 'SAINT V8.40B'
_computing_structure_refinement 'SHELXL-2016/6 (Sheldrick, 2016)'
_computing_structure_solution 'SHELXT 2018/2 (Sheldrick, 2018)'
_diffrn_ambient_temperature 100(2)
_diffrn_detector "'CMOS plate'"
_diffrn_detector_area_resol_mean 16
_diffrn_measured_fraction_theta_full 0.999
_diffrn_measured_fraction_theta_max 0.999
_diffrn_measurement_device "'\k-geometry diffractometer'"
_diffrn_measurement_device_type "'Bruker Photon CMOS'"
_diffrn_measurement_method "'phi- and omega-rotation'"
_diffrn_radiation_monochromator "'Helios optic'"
_diffrn_radiation_probe x-ray
_diffrn_radiation_source "'TXS rotating anode'"
_diffrn_radiation_type MoK\a
_diffrn_radiation_wavelength 0.71073
_diffrn_reflns_av_R_equivalents 0.3944
_diffrn_reflns_av_unetI/netI 0.0926
_diffrn_reflns_Laue_measured_fraction_full 0.999
_diffrn_reflns_Laue_measured_fraction_max 0.999
_diffrn_reflns_limit_h_max 26
_diffrn_reflns_limit_h_min -26
_diffrn_reflns_limit_k_max 14
_diffrn_reflns_limit_k_min -14
_diffrn_reflns_limit_l_max 34
_diffrn_reflns_limit_l_min -34
_diffrn_reflns_number 394797
_diffrn_reflns_point_group_measured_fraction_full 0.999
_diffrn_reflns_point_group_measured_fraction_max 0.999
_diffrn_reflns_theta_full 25.026
_diffrn_reflns_theta_max 25.026
_diffrn_reflns_theta_min 1.921
_diffrn_source_current 50.0
_diffrn_source_voltage 50.0
_exptl_absorpt_coefficient_mu 0.121
_exptl_absorpt_correction_T_max 0.7453
_exptl_absorpt_correction_T_min 0.6817
_exptl_absorpt_correction_type multi-scan
_exptl_absorpt_process_details
;SADABS-2016/2 - Bruker AXS area detector scaling and absorption correction: 
Krause, L., Herbst-Irmer, R., Sheldrick G.M. & Stalke D., J. Appl. Cryst. 48 
(2015) 3-10
;
_exptl_crystal_colour colourless
_exptl_crystal_density_diffrn 1.071
_exptl_crystal_description block
_exptl_crystal_F_000 2776
_exptl_crystal_size_max 0.168
_exptl_crystal_size_mid 0.143
_exptl_crystal_size_min 0.114
_refine_diff_density_max 0.435
_refine_diff_density_min -0.596
_refine_diff_density_rms 0.106
_refine_ls_extinction_coef 0.0025(4)
_refine_ls_extinction_expression Fc^*^=kFc[1+0.001xFc^2^\l^3^/sin(2\q)]^-1/4^
_refine_ls_extinction_method 'SHELXL-2016/6 (Sheldrick 2016)'
_refine_ls_goodness_of_fit_ref 0.976
_refine_ls_hydrogen_treatment mixed
_refine_ls_matrix_type full
_refine_ls_number_parameters 862
_refine_ls_number_reflns 13907
_refine_ls_number_restraints 72
_refine_ls_restrained_S_all 1.109
_refine_ls_R_factor_all 0.0646
_refine_ls_R_factor_gt 0.0457
_refine_ls_shift/su_max 0.001
_refine_ls_shift/su_mean 0.000
_refine_ls_structure_factor_coef Fsqd
_refine_ls_weighting_details 'w=1/[\s^2^(Fo^2^)+(0.0713P)^2^] where P=(Fo^2^+2Fc^2^)/3'
_refine_ls_weighting_scheme calc
_refine_ls_wR_factor_gt 0.1151
_refine_ls_wR_factor_ref 0.1222
_reflns_Friedel_coverage 0.000
_reflns_number_gt 10056
_reflns_number_total 13907
_reflns_threshold_expression 'I > 2\s(I)'
_cod_data_source_file d5sc09910b3.cif
_cod_data_source_block LudMo18_0m
_cod_original_cell_volume 7874.3(17)
_cod_original_sg_symbol_H-M 'P 21/c'
_cod_database_code 1576927
_shelx_shelxl_version_number 2016/6
_shelx_space_group_comment
;
The symmetry employed for this shelxl refinement is uniquely defined
by the following loop, which should always be used as a source of
symmetry information in preference to the above space-group names.
They are only intended as comments.
;

loop_
_space_group_symop_operation_xyz
'x, y, z'
'-x, y+1/2, -z+1/2'
'-x, -y, -z'
'x, -y-1/2, z-1/2'

loop_
_atom_site_label
_atom_site_type_symbol
_atom_site_fract_x
_atom_site_fract_y
_atom_site_fract_z
_atom_site_U_iso_or_equiv
_atom_site_adp_type
_atom_site_occupancy
_atom_site_site_symmetry_order
_atom_site_calc_flag
_atom_site_refinement_flags_posn
_atom_site_refinement_flags_adp
_atom_site_refinement_flags_occupancy
_atom_site_disorder_assembly
_atom_site_disorder_group
C1 C 0.68222(8) 0.29547(15) 0.46698(7) 0.0261(4) Uani 1 1 d . . . . .
C2 C 0.77600(7) 0.62613(14) 0.42342(6) 0.0187(4) Uani 1 1 d . . . . .
C3 C 0.78637(8) 0.80610(14) 0.40573(6) 0.0248(4) Uani 1 1 d . . . . .
H3 H 0.792814 0.869203 0.389112 0.030 Uiso 1 1 calc R U . . .
C4 C 0.77457(8) 0.80355(14) 0.44844(6) 0.0247(4) Uani 1 1 d . . . . .
H4 H 0.770944 0.864390 0.467414 0.030 Uiso 1 1 calc R U . . .
H4N H 0.8157(9) 0.2577(16) 0.6145(7) 0.037 Uiso 1 1 d . U . . .
C5 C 0.79951(8) 0.67371(13) 0.34550(6) 0.0208(4) Uani 1 1 d . . . . .
C6 C 0.75057(8) 0.64639(14) 0.30672(6) 0.0243(4) Uani 1 1 d . . . . .
C7 C 0.76315(8) 0.62978(14) 0.26287(6) 0.0278(4) Uani 1 1 d . . . . .
H7 H 0.730650 0.611613 0.235916 0.033 Uiso 1 1 calc R U . . .
C8 C 0.82161(9) 0.63908(14) 0.25773(6) 0.0296(4) Uani 1 1 d . . . . .
H8 H 0.829062 0.627653 0.227474 0.036 Uiso 1 1 calc R U . . .
C9 C 0.86943(8) 0.66510(15) 0.29669(6) 0.0280(4) Uani 1 1 d . . . . .
H9 H 0.909700 0.670618 0.292992 0.034 Uiso 1 1 calc R U . . .
C10 C 0.85947(8) 0.68336(13) 0.34131(6) 0.0221(4) Uani 1 1 d . . . . .
C11 C 0.68564(8) 0.63792(16) 0.31104(6) 0.0329(5) Uani 1 1 d . . . . .
H11 H 0.686593 0.651401 0.345115 0.039 Uiso 1 1 calc R U . . .
C12 C 0.64444(9) 0.72396(16) 0.28071(7) 0.0387(5) Uani 1 1 d . . . . .
H12A H 0.603841 0.721191 0.286529 0.058 Uiso 1 1 calc R U . . .
H12B H 0.640746 0.710087 0.246903 0.058 Uiso 1 1 calc R U . . .
H12C H 0.662387 0.795616 0.289284 0.058 Uiso 1 1 calc R U . . .
C13 C 0.65966(10) 0.52624(17) 0.29807(9) 0.0573(7) Uani 1 1 d . . . . .
H13A H 0.617699 0.523431 0.301155 0.086 Uiso 1 1 calc R U . . .
H13B H 0.684827 0.472999 0.319512 0.086 Uiso 1 1 calc R U . . .
H13C H 0.659613 0.509841 0.265108 0.086 Uiso 1 1 calc R U . . .
C14 C 0.91255(8) 0.71525(15) 0.38341(6) 0.0285(4) Uani 1 1 d . . . . .
H14 H 0.898191 0.710450 0.413008 0.034 Uiso 1 1 calc R U . . .
C15 C 0.96733(8) 0.63975(16) 0.38926(7) 0.0362(5) Uani 1 1 d . . . . .
H15A H 0.999233 0.660041 0.417875 0.054 Uiso 1 1 calc R U . . .
H15B H 0.983437 0.645655 0.361262 0.054 Uiso 1 1 calc R U . . .
H15C H 0.954464 0.565124 0.392390 0.054 Uiso 1 1 calc R U . . .
C16 C 0.93214(9) 0.83206(15) 0.37831(7) 0.0394(5) Uani 1 1 d . . . . .
H16A H 0.967515 0.849835 0.404862 0.059 Uiso 1 1 calc R U . . .
H16B H 0.898262 0.880943 0.378659 0.059 Uiso 1 1 calc R U . . .
H16C H 0.943173 0.840174 0.348131 0.059 Uiso 1 1 calc R U . . .
C17 C 0.75793(8) 0.66356(13) 0.50423(6) 0.0202(4) Uani 1 1 d . . . . .
C18 C 0.80852(8) 0.63643(14) 0.54212(6) 0.0227(4) Uani 1 1 d . . . . .
C19 C 0.79804(9) 0.61786(15) 0.58652(6) 0.0291(4) Uani 1 1 d . . . . .
H19 H 0.831496 0.600843 0.612966 0.035 Uiso 1 1 calc R U . . .
C20 C 0.73982(9) 0.62379(16) 0.59272(7) 0.0321(5) Uani 1 1 d . . . . .
H20 H 0.735314 0.635298 0.625630 0.039 Uiso 1 1 calc R U . . .
C21 C 0.69048(9) 0.64626(15) 0.55445(6) 0.0305(4) Uani 1 1 d . . . . .
H21 H 0.650477 0.647134 0.558902 0.037 Uiso 1 1 calc R U . . .
C22 C 0.69835(8) 0.66768(14) 0.50938(6) 0.0234(4) Uani 1 1 d . . . . .
C23 C 0.87231(8) 0.62858(14) 0.53469(6) 0.0264(4) Uani 1 1 d . . . . .
H23 H 0.868051 0.598637 0.502050 0.032 Uiso 1 1 calc R U . . .
C24 C 0.90271(9) 0.73930(16) 0.53698(8) 0.0411(5) Uani 1 1 d . . . . .
H24A H 0.941945 0.731914 0.529113 0.062 Uiso 1 1 calc R U . . .
H24B H 0.909641 0.768931 0.569205 0.062 Uiso 1 1 calc R U . . .
H24C H 0.876057 0.788114 0.514087 0.062 Uiso 1 1 calc R U . . .
C25 C 0.91415(8) 0.55219(16) 0.57045(7) 0.0364(5) Uani 1 1 d . . . . .
H25A H 0.952097 0.540449 0.561078 0.055 Uiso 1 1 calc R U . . .
H25B H 0.893363 0.482883 0.570786 0.055 Uiso 1 1 calc R U . . .
H25C H 0.923734 0.584433 0.602335 0.055 Uiso 1 1 calc R U . . .
C26 C 0.64379(8) 0.69253(14) 0.46731(6) 0.0259(4) Uani 1 1 d . . . . .
H26 H 0.658880 0.739427 0.444842 0.031 Uiso 1 1 calc R U . . .
C27 C 0.59352(8) 0.75444(16) 0.48148(7) 0.0349(5) Uani 1 1 d . . . . .
H27A H 0.562702 0.777702 0.452754 0.052 Uiso 1 1 calc R U . . .
H27B H 0.611076 0.817941 0.500307 0.052 Uiso 1 1 calc R U . . .
H27C H 0.574340 0.707615 0.500542 0.052 Uiso 1 1 calc R U . . .
C28 C 0.61948(9) 0.58944(17) 0.44079(8) 0.0443(6) Uani 1 1 d . . . . .
H28A H 0.586416 0.607136 0.412500 0.066 Uiso 1 1 calc R U . . .
H28B H 0.603779 0.541755 0.461708 0.066 Uiso 1 1 calc R U . . .
H28C H 0.652524 0.552841 0.431034 0.066 Uiso 1 1 calc R U . . .
C29 C 0.61416(8) 0.02136(15) 0.37708(7) 0.0281(4) Uani 1 1 d . . . . .
C30 C 0.64965(8) 0.00282(15) 0.42932(7) 0.0329(5) Uani 1 1 d . . . . .
H30A H 0.669241 -0.068376 0.432518 0.049 Uiso 1 1 calc R U . . .
H30B H 0.621354 0.006142 0.449553 0.049 Uiso 1 1 calc R U . . .
H30C H 0.680981 0.058879 0.439207 0.049 Uiso 1 1 calc R U . . .
C31 C 0.66009(9) 0.00256(17) 0.34735(7) 0.0373(5) Uani 1 1 d . . . . .
H31A H 0.679425 -0.068324 0.355148 0.056 Uiso 1 1 calc R U . . .
H31B H 0.691492 0.059026 0.354579 0.056 Uiso 1 1 calc R U . . .
H31C H 0.638602 0.004983 0.313371 0.056 Uiso 1 1 calc R U . . .
C32 C 0.56418(9) -0.06604(15) 0.36324(7) 0.0356(5) Uani 1 1 d . . . . .
H32A H 0.583259 -0.137695 0.367092 0.053 Uiso 1 1 calc R U . . .
H32B H 0.540996 -0.055924 0.329955 0.053 Uiso 1 1 calc R U . . .
H32C H 0.536498 -0.060071 0.383886 0.053 Uiso 1 1 calc R U . . .
C33 C 0.55998(8) 0.20794(15) 0.30113(6) 0.0280(4) Uani 1 1 d . . . . .
C34 C 0.61729(8) 0.23046(17) 0.28354(6) 0.0331(5) Uani 1 1 d . . . . .
H34A H 0.604781 0.257316 0.250698 0.050 Uiso 1 1 calc R U . . .
H34B H 0.640724 0.163525 0.284662 0.050 Uiso 1 1 calc R U . . .
H34C H 0.642745 0.284831 0.304082 0.050 Uiso 1 1 calc R U . . .
C35 C 0.52229(9) 0.12102(16) 0.26823(6) 0.0340(5) Uani 1 1 d . . . . .
H35A H 0.510676 0.147660 0.235345 0.051 Uiso 1 1 calc R U . . .
H35B H 0.485358 0.104825 0.278388 0.051 Uiso 1 1 calc R U . . .
H35C H 0.546858 0.055229 0.270030 0.051 Uiso 1 1 calc R U . . .
C36 C 0.52357(9) 0.31386(15) 0.29329(7) 0.0339(5) Uani 1 1 d . . . . .
H36A H 0.516866 0.337028 0.260096 0.051 Uiso 1 1 calc R U . . .
H36B H 0.546548 0.369681 0.314543 0.051 Uiso 1 1 calc R U . . .
H36C H 0.484022 0.302548 0.300215 0.051 Uiso 1 1 calc R U . . .
C37 C 0.51599(8) 0.18700(15) 0.39730(7) 0.0279(4) Uani 1 1 d . . . . .
C38 C 0.50711(8) 0.30749(15) 0.40725(7) 0.0327(5) Uani 1 1 d . . . . .
H38A H 0.471815 0.315606 0.420418 0.049 Uiso 1 1 calc R U . . .
H38B H 0.500022 0.348478 0.377466 0.049 Uiso 1 1 calc R U . . .
H38C H 0.543857 0.334954 0.430188 0.049 Uiso 1 1 calc R U . . .
C39 C 0.52832(9) 0.13035(16) 0.44592(7) 0.0352(5) Uani 1 1 d . . . . .
H39A H 0.495578 0.147993 0.460890 0.053 Uiso 1 1 calc R U . . .
H39B H 0.567595 0.154942 0.466441 0.053 Uiso 1 1 calc R U . . .
H39C H 0.529650 0.051984 0.441438 0.053 Uiso 1 1 calc R U . . .
C40 C 0.45524(8) 0.14262(16) 0.36586(7) 0.0347(5) Uani 1 1 d . . . . .
H40A H 0.422913 0.152889 0.382098 0.052 Uiso 1 1 calc R U . . .
H40B H 0.459679 0.065403 0.360082 0.052 Uiso 1 1 calc R U . . .
H40C H 0.444425 0.181297 0.335387 0.052 Uiso 1 1 calc R U . . .
C41 C 0.92495(8) 0.39016(14) 0.46555(6) 0.0274(4) Uani 1 1 d . . . . .
H41A H 0.961463 0.363928 0.457067 0.041 Uiso 1 1 calc R U . . .
H41B H 0.933434 0.395240 0.500298 0.041 Uiso 1 1 calc R U . . .
H41C H 0.913865 0.461669 0.451419 0.041 Uiso 1 1 calc R U . . .
C42 C 0.86274(8) 0.25815(15) 0.37812(6) 0.0281(4) Uani 1 1 d . . . . .
C43 C 0.86556(10) 0.36626(16) 0.35268(7) 0.0398(5) Uani 1 1 d . . . . .
H43A H 0.860555 0.353108 0.318648 0.060 Uiso 1 1 calc R U . . .
H43B H 0.905201 0.400806 0.366443 0.060 Uiso 1 1 calc R U . . .
H43C H 0.832721 0.413738 0.356737 0.060 Uiso 1 1 calc R U . . .
C44 C 0.80394(9) 0.20091(18) 0.35079(7) 0.0401(5) Uani 1 1 d . . . . .
H44A H 0.805403 0.187749 0.317900 0.060 Uiso 1 1 calc R U . . .
H44B H 0.768593 0.246523 0.350722 0.060 Uiso 1 1 calc R U . . .
H44C H 0.800233 0.131849 0.366270 0.060 Uiso 1 1 calc R U . . .
C45 C 0.91767(9) 0.18985(17) 0.37473(7) 0.0374(5) Uani 1 1 d . . . . .
H45A H 0.918008 0.182952 0.341255 0.056 Uiso 1 1 calc R U . . .
H45B H 0.914677 0.117935 0.388038 0.056 Uiso 1 1 calc R U . . .
H45C H 0.955500 0.224910 0.392733 0.056 Uiso 1 1 calc R U . . .
H1 H 0.6680(9) 0.2520(18) 0.4908(8) 0.056 Uiso 1 1 d . U . . .
C46 C 0.87662(8) 0.17015(14) 0.48502(6) 0.0264(4) Uani 1 1 d . . . . .
C47 C 0.83674(9) 0.07330(16) 0.46518(8) 0.0407(5) Uani 1 1 d . . . . .
H47A H 0.844100 0.015540 0.489060 0.061 Uiso 1 1 calc R U . . .
H47B H 0.846802 0.047341 0.436353 0.061 Uiso 1 1 calc R U . . .
H47C H 0.793593 0.094599 0.457321 0.061 Uiso 1 1 calc R U . . .
C48 C 0.86280(9) 0.20530(16) 0.53149(7) 0.0339(5) Uani 1 1 d . . . . .
H48A H 0.871998 0.145751 0.554484 0.051 Uiso 1 1 calc R U . . .
H48B H 0.819473 0.224630 0.525149 0.051 Uiso 1 1 calc R U . . .
H48C H 0.888057 0.268035 0.544588 0.051 Uiso 1 1 calc R U . . .
C49 C 0.94381(8) 0.13443(16) 0.49697(7) 0.0353(5) Uani 1 1 d . . . . .
H49A H 0.950302 0.074476 0.519764 0.053 Uiso 1 1 calc R U . . .
H49B H 0.970199 0.195182 0.510991 0.053 Uiso 1 1 calc R U . . .
H49C H 0.953804 0.110834 0.467778 0.053 Uiso 1 1 calc R U . . .
C50 C 0.77678(7) 0.25437(14) 0.65959(6) 0.0222(4) Uani 1 1 d D . . . .
C51 C 0.77348(8) 0.14396(15) 0.72108(6) 0.0249(4) Uani 1 1 d . . . . .
H51 H 0.781579 0.084817 0.742656 0.030 Uiso 1 1 calc R U . . .
C52 C 0.73588(8) 0.22604(14) 0.72175(6) 0.0236(4) Uani 1 1 d . . . . .
H52 H 0.712395 0.236176 0.744023 0.028 Uiso 1 1 calc R U . . .
C53 C 0.84006(8) 0.08752(14) 0.66869(6) 0.0238(4) Uani 1 1 d D . . . .
C54 C 0.81615(8) 0.01572(15) 0.63109(6) 0.0282(4) Uani 1 1 d D . . . .
C55 C 0.85689(9) -0.05487(17) 0.61855(7) 0.0386(5) Uani 1 1 d D . . . .
H55 H 0.842313 -0.104748 0.593272 0.046 Uiso 1 1 calc R U . . .
C56 C 0.91833(10) -0.05355(18) 0.64234(8) 0.0483(6) Uani 1 1 d . . . . .
H56 H 0.945542 -0.101929 0.632988 0.058 Uiso 1 1 calc R U . . .
C57 C 0.94050(9) 0.01696(18) 0.67938(8) 0.0438(6) Uani 1 1 d . . . . .
H57 H 0.982848 0.016217 0.695412 0.053 Uiso 1 1 calc R U . . .
C58 C 0.90207(8) 0.08937(15) 0.69382(7) 0.0299(4) Uani 1 1 d . . . . .
C62 C 0.92685(8) 0.16916(17) 0.73402(7) 0.0346(5) Uani 1 1 d . . . . .
H62 H 0.892053 0.190863 0.747125 0.041 Uiso 1 1 calc R U . . .
C63 C 0.97644(10) 0.1200(2) 0.77502(8) 0.0570(7) Uani 1 1 d . . . . .
H63A H 0.986812 0.171129 0.801692 0.085 Uiso 1 1 calc R U . . .
H63B H 1.012968 0.104878 0.764153 0.085 Uiso 1 1 calc R U . . .
H63C H 0.961281 0.052699 0.785462 0.085 Uiso 1 1 calc R U . . .
C64 C 0.94965(11) 0.27027(19) 0.71478(8) 0.0575(7) Uani 1 1 d . . . . .
H64A H 0.962737 0.323220 0.740515 0.086 Uiso 1 1 calc R U . . .
H64B H 0.916648 0.301092 0.689319 0.086 Uiso 1 1 calc R U . . .
H64C H 0.984300 0.251842 0.702071 0.086 Uiso 1 1 calc R U . . .
C65 C 0.70494(8) 0.39601(14) 0.67562(6) 0.0223(4) Uani 1 1 d . . . . .
C66 C 0.72883(8) 0.48408(14) 0.70482(6) 0.0234(4) Uani 1 1 d . . . . .
C67 C 0.69389(8) 0.57769(15) 0.69974(6) 0.0284(4) Uani 1 1 d . . . . .
H67 H 0.708853 0.638654 0.719181 0.034 Uiso 1 1 calc R U . . .
C68 C 0.63752(9) 0.58295(16) 0.66664(7) 0.0327(5) Uani 1 1 d . . . . .
H68 H 0.613498 0.646627 0.664254 0.039 Uiso 1 1 calc R U . . .
C69 C 0.61597(8) 0.49663(16) 0.63713(7) 0.0328(5) Uani 1 1 d . . . . .
H69 H 0.577851 0.502882 0.613819 0.039 Uiso 1 1 calc R U . . .
C70 C 0.64849(8) 0.40089(15) 0.64057(6) 0.0255(4) Uani 1 1 d . . . . .
C71 C 0.79186(8) 0.48071(15) 0.73955(6) 0.0250(4) Uani 1 1 d . . . . .
H71 H 0.801268 0.403497 0.748753 0.030 Uiso 1 1 calc R U . . .
C72 C 0.84036(9) 0.52050(18) 0.71567(7) 0.0392(5) Uani 1 1 d . . . . .
H72A H 0.880947 0.514162 0.738092 0.059 Uiso 1 1 calc R U . . .
H72B H 0.832404 0.596274 0.706273 0.059 Uiso 1 1 calc R U . . .
H72C H 0.838807 0.476560 0.687358 0.059 Uiso 1 1 calc R U . . .
C73 C 0.79562(9) 0.54435(15) 0.78516(6) 0.0359(5) Uani 1 1 d . . . . .
H73A H 0.834768 0.529418 0.808367 0.054 Uiso 1 1 calc R U . . .
H73B H 0.762005 0.522682 0.798497 0.054 Uiso 1 1 calc R U . . .
H73C H 0.792490 0.621811 0.777916 0.054 Uiso 1 1 calc R U . . .
C74 C 0.62374(8) 0.30376(16) 0.60949(7) 0.0320(5) Uani 1 1 d . . . . .
H74 H 0.659586 0.261546 0.605370 0.038 Uiso 1 1 calc R U . . .
C75 C 0.58498(9) 0.33554(18) 0.55966(7) 0.0428(5) Uani 1 1 d . . . . .
H75A H 0.573935 0.270485 0.540066 0.064 Uiso 1 1 calc R U . . .
H75B H 0.608540 0.384291 0.544755 0.064 Uiso 1 1 calc R U . . .
H75C H 0.547723 0.372164 0.562340 0.064 Uiso 1 1 calc R U . . .
C76 C 0.58714(10) 0.22993(19) 0.63344(8) 0.0508(6) Uani 1 1 d . . . . .
H76A H 0.572807 0.167049 0.613068 0.076 Uiso 1 1 calc R U . . .
H76B H 0.551905 0.269463 0.638429 0.076 Uiso 1 1 calc R U . . .
H76C H 0.613138 0.205746 0.664242 0.076 Uiso 1 1 calc R U . . .
N1 N 0.77332(6) 0.52533(12) 0.42093(5) 0.0225(3) Uani 1 1 d . . . . .
N2 N 0.78753(6) 0.70053(11) 0.39000(5) 0.0207(3) Uani 1 1 d . . . . .
N3 N 0.76859(6) 0.69577(11) 0.46002(5) 0.0198(3) Uani 1 1 d . . . . .
N4 N 0.78785(7) 0.29882(12) 0.62213(5) 0.0262(4) Uani 1 1 d . . . . .
N5 N 0.79889(6) 0.16051(11) 0.68288(5) 0.0219(3) Uani 1 1 d . . . . .
N6 N 0.73703(6) 0.29501(11) 0.68373(5) 0.0218(3) Uani 1 1 d . . . . .
Si1 Si 0.66168(2) 0.29350(4) 0.40390(2) 0.02339(13) Uani 1 1 d . . . . .
Si2 Si 0.58379(2) 0.16892(4) 0.36847(2) 0.02143(13) Uani 1 1 d . . . . .
Si3 Si 0.85926(2) 0.29264(4) 0.44203(2) 0.02118(13) Uani 1 1 d . . . . .
Al1 Al 0.76188(2) 0.38924(4) 0.43641(2) 0.01982(14) Uani 1 1 d . . . . .
Na1 Na 0.74449(3) 0.41664(6) 0.56131(2) 0.0340(2) Uani 1 1 d . . . . .
O1 O 0.73033(5) 0.36655(9) 0.48746(4) 0.0244(3) Uani 1 1 d . . . . .
C59 C 0.74894(15) 0.0164(3) 0.60394(16) 0.0238(13) Uani 0.697(9) 1 d D U P A 1
H59 H 0.733342 0.092186 0.602798 0.029 Uiso 0.697(9) 1 calc R U P A 1
C60 C 0.73650(17) -0.0264(5) 0.55282(11) 0.0408(11) Uani 0.697(9) 1 d D U P A 1
H60A H 0.693427 -0.014620 0.536079 0.061 Uiso 0.697(9) 1 calc R U P A 1
H60B H 0.745612 -0.103918 0.553553 0.061 Uiso 0.697(9) 1 calc R U P A 1
H60C H 0.762513 0.011907 0.536139 0.061 Uiso 0.697(9) 1 calc R U P A 1
C61 C 0.71289(17) -0.0533(5) 0.62940(12) 0.0431(13) Uani 0.697(9) 1 d D U P A 1
H61A H 0.729867 -0.126627 0.633042 0.065 Uiso 0.697(9) 1 calc R U P A 1
H61B H 0.670030 -0.055908 0.610760 0.065 Uiso 0.697(9) 1 calc R U P A 1
H61C H 0.715394 -0.022689 0.660913 0.065 Uiso 0.697(9) 1 calc R U P A 1
C59D C 0.7473(3) 0.0056(6) 0.6117(3) 0.039(4) Uani 0.303(9) 1 d D U P A 2
H59D H 0.727345 0.054738 0.630360 0.047 Uiso 0.303(9) 1 calc R U P A 2
C60D C 0.7276(4) 0.0421(11) 0.5575(4) 0.054(3) Uani 0.303(9) 1 d D U P A 2
H60D H 0.683067 0.036523 0.545246 0.082 Uiso 0.303(9) 1 calc R U P A 2
H60E H 0.747269 -0.004791 0.538809 0.082 Uiso 0.303(9) 1 calc R U P A 2
H60F H 0.740246 0.117093 0.554967 0.082 Uiso 0.303(9) 1 calc R U P A 2
C61D C 0.7223(4) -0.1088(7) 0.6135(4) 0.053(3) Uani 0.303(9) 1 d D . P A 2
H61D H 0.742270 -0.158331 0.596140 0.079 Uiso 0.303(9) 1 calc R U P A 2
H61E H 0.678054 -0.108973 0.598848 0.079 Uiso 0.303(9) 1 calc R U P A 2
H61F H 0.730408 -0.132210 0.646805 0.079 Uiso 0.303(9) 1 calc R U P A 2

loop_
_atom_site_aniso_label
_atom_site_aniso_U_11
_atom_site_aniso_U_22
_atom_site_aniso_U_33
_atom_site_aniso_U_23
_atom_site_aniso_U_13
_atom_site_aniso_U_12
C1 0.0260(10) 0.0263(10) 0.0272(10) -0.0002(8) 0.0094(8) -0.0029(8)
C2 0.0161(8) 0.0221(10) 0.0171(9) 0.0010(7) 0.0029(7) 0.0003(7)
C3 0.0300(10) 0.0176(10) 0.0274(10) 0.0041(8) 0.0088(8) 0.0009(8)
C4 0.0280(10) 0.0172(10) 0.0299(10) -0.0002(8) 0.0095(8) 0.0011(8)
C5 0.0266(9) 0.0178(9) 0.0177(9) 0.0033(7) 0.0053(7) 0.0013(8)
C6 0.0280(10) 0.0214(10) 0.0215(9) 0.0040(8) 0.0029(8) -0.0020(8)
C7 0.0317(10) 0.0257(10) 0.0228(10) -0.0006(8) 0.0017(8) -0.0040(8)
C8 0.0432(12) 0.0267(10) 0.0216(10) -0.0004(8) 0.0133(9) 0.0027(9)
C9 0.0280(10) 0.0296(11) 0.0288(10) 0.0016(9) 0.0118(8) 0.0034(9)
C10 0.0226(9) 0.0195(9) 0.0231(9) 0.0027(8) 0.0042(7) 0.0020(8)
C11 0.0270(10) 0.0479(13) 0.0208(10) 0.0040(9) 0.0013(8) -0.0097(9)
C12 0.0306(11) 0.0390(12) 0.0460(13) -0.0012(10) 0.0090(9) -0.0028(10)
C13 0.0407(13) 0.0407(14) 0.0834(18) 0.0220(13) 0.0040(12) -0.0099(11)
C14 0.0240(9) 0.0360(11) 0.0234(10) 0.0028(8) 0.0024(8) 0.0006(8)
C15 0.0275(10) 0.0383(12) 0.0395(12) 0.0096(10) 0.0033(9) 0.0018(9)
C16 0.0342(11) 0.0346(12) 0.0401(12) -0.0015(10) -0.0066(9) -0.0030(10)
C17 0.0262(9) 0.0166(9) 0.0187(9) -0.0011(7) 0.0075(7) 0.0005(8)
C18 0.0259(9) 0.0185(9) 0.0228(9) -0.0013(8) 0.0052(8) 0.0026(8)
C19 0.0327(11) 0.0315(11) 0.0216(10) 0.0012(8) 0.0046(8) 0.0052(9)
C20 0.0409(12) 0.0362(12) 0.0222(10) 0.0007(9) 0.0136(9) 0.0071(9)
C21 0.0317(10) 0.0336(11) 0.0304(11) 0.0042(9) 0.0157(9) 0.0043(9)
C22 0.0258(9) 0.0208(9) 0.0247(10) 0.0000(8) 0.0085(8) 0.0018(8)
C23 0.0255(9) 0.0275(10) 0.0250(10) -0.0023(8) 0.0048(8) 0.0037(8)
C24 0.0278(11) 0.0368(12) 0.0580(14) -0.0028(11) 0.0100(10) 0.0006(9)
C25 0.0294(10) 0.0415(12) 0.0350(11) -0.0004(10) 0.0029(9) 0.0100(9)
C26 0.0225(9) 0.0297(10) 0.0264(10) 0.0038(8) 0.0079(8) 0.0030(8)
C27 0.0288(10) 0.0392(12) 0.0367(11) 0.0035(10) 0.0085(9) 0.0070(9)
C28 0.0370(12) 0.0411(13) 0.0456(13) -0.0071(10) -0.0049(10) 0.0079(10)
C29 0.0243(9) 0.0265(10) 0.0325(11) -0.0007(8) 0.0056(8) -0.0007(8)
C30 0.0301(10) 0.0250(10) 0.0401(12) 0.0050(9) 0.0029(9) 0.0020(9)
C31 0.0313(11) 0.0362(12) 0.0438(12) -0.0048(10) 0.0093(9) 0.0039(9)
C32 0.0394(11) 0.0240(10) 0.0410(12) -0.0003(9) 0.0066(9) -0.0035(9)
C33 0.0249(9) 0.0332(11) 0.0255(10) 0.0016(8) 0.0057(8) -0.0031(8)
C34 0.0322(10) 0.0449(13) 0.0225(10) 0.0032(9) 0.0078(8) -0.0052(9)
C35 0.0297(10) 0.0457(13) 0.0248(10) -0.0024(9) 0.0040(8) -0.0040(9)
C36 0.0310(11) 0.0393(12) 0.0287(11) 0.0082(9) 0.0032(9) -0.0009(9)
C37 0.0236(9) 0.0294(11) 0.0314(11) 0.0021(8) 0.0083(8) -0.0003(8)
C38 0.0260(10) 0.0364(12) 0.0377(12) -0.0020(9) 0.0120(9) 0.0047(9)
C39 0.0338(11) 0.0438(12) 0.0316(11) 0.0018(10) 0.0150(9) -0.0014(10)
C40 0.0244(10) 0.0409(12) 0.0397(12) 0.0026(10) 0.0101(9) -0.0016(9)
C41 0.0251(9) 0.0279(10) 0.0302(10) -0.0015(8) 0.0087(8) -0.0019(8)
C42 0.0281(10) 0.0318(11) 0.0261(10) -0.0042(9) 0.0098(8) 0.0022(9)
C43 0.0516(13) 0.0466(13) 0.0256(10) 0.0024(10) 0.0178(9) 0.0092(11)
C44 0.0373(11) 0.0552(14) 0.0267(11) -0.0174(10) 0.0063(9) -0.0032(10)
C45 0.0385(11) 0.0454(13) 0.0323(11) -0.0047(10) 0.0165(9) 0.0047(10)
C46 0.0265(10) 0.0224(10) 0.0299(10) -0.0003(8) 0.0067(8) 0.0021(8)
C47 0.0409(12) 0.0266(11) 0.0502(13) 0.0060(10) 0.0043(10) -0.0028(10)
C48 0.0383(11) 0.0332(11) 0.0316(11) 0.0117(9) 0.0118(9) 0.0057(9)
C49 0.0317(11) 0.0348(11) 0.0366(11) 0.0048(9) 0.0042(9) 0.0087(9)
C50 0.0212(9) 0.0256(10) 0.0197(9) -0.0043(8) 0.0052(7) -0.0015(8)
C51 0.0279(10) 0.0289(10) 0.0195(9) 0.0020(8) 0.0090(8) -0.0045(9)
C52 0.0277(10) 0.0264(10) 0.0190(9) 0.0008(8) 0.0103(8) -0.0014(8)
C53 0.0269(10) 0.0239(10) 0.0226(9) 0.0022(8) 0.0102(8) 0.0028(8)
C54 0.0327(10) 0.0252(10) 0.0271(10) 0.0024(8) 0.0085(8) 0.0007(9)
C55 0.0453(12) 0.0362(12) 0.0360(12) -0.0104(10) 0.0138(10) 0.0029(10)
C56 0.0418(13) 0.0508(14) 0.0549(14) -0.0177(12) 0.0172(11) 0.0126(11)
C57 0.0285(11) 0.0567(15) 0.0460(13) -0.0115(11) 0.0094(10) 0.0091(10)
C58 0.0285(10) 0.0340(11) 0.0290(10) -0.0018(9) 0.0103(8) 0.0019(9)
C62 0.0256(10) 0.0465(13) 0.0317(11) -0.0108(10) 0.0078(9) -0.0018(9)
C63 0.0479(14) 0.0728(17) 0.0421(14) -0.0145(12) -0.0023(11) 0.0152(13)
C64 0.0627(16) 0.0576(16) 0.0542(15) -0.0121(13) 0.0188(13) -0.0193(13)
C65 0.0241(9) 0.0249(10) 0.0204(9) -0.0005(8) 0.0105(7) 0.0035(8)
C66 0.0271(9) 0.0281(10) 0.0170(9) 0.0009(8) 0.0093(7) 0.0006(8)
C67 0.0362(11) 0.0281(11) 0.0242(10) -0.0039(8) 0.0138(8) 0.0014(9)
C68 0.0336(11) 0.0332(11) 0.0331(11) -0.0006(9) 0.0120(9) 0.0105(9)
C69 0.0259(10) 0.0450(13) 0.0277(11) 0.0010(9) 0.0073(8) 0.0075(9)
C70 0.0221(9) 0.0347(11) 0.0211(9) -0.0015(8) 0.0084(7) 0.0016(8)
C71 0.0293(10) 0.0243(10) 0.0201(9) -0.0015(8) 0.0040(8) -0.0032(8)
C72 0.0322(11) 0.0531(14) 0.0299(11) 0.0044(10) 0.0040(9) -0.0035(10)
C73 0.0483(12) 0.0316(12) 0.0235(10) -0.0031(9) 0.0020(9) -0.0026(10)
C74 0.0246(10) 0.0401(12) 0.0298(11) -0.0071(9) 0.0049(8) -0.0008(9)
C75 0.0362(11) 0.0609(15) 0.0280(11) -0.0113(11) 0.0025(9) 0.0016(11)
C76 0.0512(14) 0.0563(15) 0.0431(13) -0.0083(11) 0.0095(11) -0.0218(12)
N1 0.0245(8) 0.0223(9) 0.0202(8) -0.0004(6) 0.0050(6) 0.0008(6)
N2 0.0265(8) 0.0186(8) 0.0181(8) 0.0010(6) 0.0080(6) 0.0013(6)
N3 0.0233(7) 0.0186(8) 0.0194(8) 0.0014(6) 0.0090(6) 0.0010(6)
N4 0.0304(9) 0.0282(9) 0.0234(8) 0.0030(7) 0.0131(7) 0.0044(7)
N5 0.0241(8) 0.0244(8) 0.0189(8) 0.0021(6) 0.0085(6) 0.0020(7)
N6 0.0237(8) 0.0236(8) 0.0189(8) 0.0000(6) 0.0067(6) 0.0001(7)
Si1 0.0226(3) 0.0248(3) 0.0224(3) -0.0004(2) 0.0054(2) -0.0026(2)
Si2 0.0193(2) 0.0225(3) 0.0221(3) 0.0001(2) 0.0049(2) -0.0007(2)
Si3 0.0212(3) 0.0212(3) 0.0209(3) -0.0013(2) 0.0051(2) -0.0003(2)
Al1 0.0213(3) 0.0199(3) 0.0182(3) 0.0001(2) 0.0051(2) -0.0004(2)
Na1 0.0447(5) 0.0358(4) 0.0202(4) 0.0013(3) 0.0063(3) 0.0009(4)
O1 0.0258(6) 0.0267(7) 0.0211(6) -0.0015(5) 0.0070(5) -0.0046(6)
C59 0.028(3) 0.025(2) 0.018(2) -0.0008(17) 0.0049(17) -0.003(2)
C60 0.048(2) 0.050(3) 0.0248(17) -0.0037(18) 0.0098(14) -0.011(2)
C61 0.042(2) 0.055(3) 0.0306(19) 0.0037(19) 0.0059(15) -0.017(2)
C59D 0.049(8) 0.030(7) 0.032(6) -0.005(5) 0.002(5) 0.004(6)
C60D 0.042(5) 0.053(7) 0.059(6) 0.020(6) -0.002(4) -0.012(5)
C61D 0.061(6) 0.026(5) 0.066(7) -0.005(4) 0.007(5) -0.009(4)

loop_
_atom_type_symbol
_atom_type_description
_atom_type_scat_dispersion_real
_atom_type_scat_dispersion_imag
_atom_type_scat_source
C C 0.0033 0.0016 'International Tables Vol C Tables 4.2.6.8 and 6.1.1.4'
H H 0.0000 0.0000 'International Tables Vol C Tables 4.2.6.8 and 6.1.1.4'
N N 0.0061 0.0033 'International Tables Vol C Tables 4.2.6.8 and 6.1.1.4'
O O 0.0106 0.0060 'International Tables Vol C Tables 4.2.6.8 and 6.1.1.4'
Al Al 0.0645 0.0514 'International Tables Vol C Tables 4.2.6.8 and 6.1.1.4'
Si Si 0.0817 0.0704 'International Tables Vol C Tables 4.2.6.8 and 6.1.1.4'
Na Na 0.0362 0.0249 'International Tables Vol C Tables 4.2.6.8 and 6.1.1.4'

loop_
_geom_angle_atom_site_label_1
_geom_angle_atom_site_label_2
_geom_angle_atom_site_label_3
_geom_angle
_geom_angle_site_symmetry_1
_geom_angle_site_symmetry_3
_geom_angle_publ_flag
O1 C1 Si1 114.18(13) . . ?
O1 C1 Al1 46.17(8) . . ?
Si1 C1 Al1 69.74(7) . . ?
O1 C1 Na1 37.45(7) . . ?
Si1 C1 Na1 148.51(9) . . ?
Al1 C1 Na1 83.61(5) . . ?
O1 C1 H1 113.6(12) . . ?
Si1 C1 H1 132.0(12) . . ?
Al1 C1 H1 153.6(12) . . ?
Na1 C1 H1 78.6(12) . . ?
N1 C2 N2 128.70(16) . . ?
N1 C2 N3 129.66(16) . . ?
N2 C2 N3 101.64(14) . . ?
C4 C3 N2 108.06(15) . . ?
C4 C3 H3 126.0 . . ?
N2 C3 H3 126.0 . . ?
C3 C4 N3 107.67(15) . . ?
C3 C4 H4 126.2 . . ?
N3 C4 H4 126.2 . . ?
C6 C5 C10 122.07(16) . . ?
C6 C5 N2 119.06(15) . . ?
C10 C5 N2 118.70(14) . . ?
C7 C6 C5 117.56(16) . . ?
C7 C6 C11 120.35(15) . . ?
C5 C6 C11 122.07(16) . . ?
C8 C7 C6 121.56(16) . . ?
C8 C7 H7 119.2 . . ?
C6 C7 H7 119.2 . . ?
C7 C8 C9 119.87(17) . . ?
C7 C8 H8 120.1 . . ?
C9 C8 H8 120.1 . . ?
C8 C9 C10 121.05(17) . . ?
C8 C9 H9 119.5 . . ?
C10 C9 H9 119.5 . . ?
C9 C10 C5 117.87(15) . . ?
C9 C10 C14 120.14(16) . . ?
C5 C10 C14 121.97(16) . . ?
C13 C11 C6 111.46(17) . . ?
C13 C11 C12 110.73(15) . . ?
C6 C11 C12 111.21(15) . . ?
C13 C11 H11 107.8 . . ?
C6 C11 H11 107.8 . . ?
C12 C11 H11 107.8 . . ?
C11 C12 H12A 109.5 . . ?
C11 C12 H12B 109.5 . . ?
H12A C12 H12B 109.5 . . ?
C11 C12 H12C 109.5 . . ?
H12A C12 H12C 109.5 . . ?
H12B C12 H12C 109.5 . . ?
C11 C13 H13A 109.5 . . ?
C11 C13 H13B 109.5 . . ?
H13A C13 H13B 109.5 . . ?
C11 C13 H13C 109.5 . . ?
H13A C13 H13C 109.5 . . ?
H13B C13 H13C 109.5 . . ?
C10 C14 C15 112.13(15) . . ?
C10 C14 C16 110.73(14) . . ?
C15 C14 C16 109.87(16) . . ?
C10 C14 H14 108.0 . . ?
C15 C14 H14 108.0 . . ?
C16 C14 H14 108.0 . . ?
C14 C15 H15A 109.5 . . ?
C14 C15 H15B 109.5 . . ?
H15A C15 H15B 109.5 . . ?
C14 C15 H15C 109.5 . . ?
H15A C15 H15C 109.5 . . ?
H15B C15 H15C 109.5 . . ?
C14 C16 H16A 109.5 . . ?
C14 C16 H16B 109.5 . . ?
H16A C16 H16B 109.5 . . ?
C14 C16 H16C 109.5 . . ?
H16A C16 H16C 109.5 . . ?
H16B C16 H16C 109.5 . . ?
C22 C17 C18 122.38(16) . . ?
C22 C17 N3 119.04(14) . . ?
C18 C17 N3 118.41(15) . . ?
C19 C18 C17 117.54(16) . . ?
C19 C18 C23 121.58(15) . . ?
C17 C18 C23 120.87(15) . . ?
C20 C19 C18 121.09(17) . . ?
C20 C19 Na1 73.53(11) . . ?
C18 C19 Na1 94.18(11) . . ?
C20 C19 H19 119.5 . . ?
C18 C19 H19 119.5 . . ?
Na1 C19 H19 102.4 . . ?
C19 C20 C21 120.22(17) . . ?
C19 C20 Na1 77.48(11) . . ?
C21 C20 Na1 90.81(12) . . ?
C19 C20 H20 118.5 . . ?
C21 C20 H20 118.5 . . ?
Na1 C20 H20 118.5 . . ?
C20 C21 C22 121.19(17) . . ?
C20 C21 Na1 62.54(11) . . ?
C22 C21 Na1 95.07(11) . . ?
C20 C21 H21 119.4 . . ?
C22 C21 H21 119.4 . . ?
Na1 C21 H21 112.3 . . ?
C21 C22 C17 117.49(16) . . ?
C21 C22 C26 120.98(16) . . ?
C17 C22 C26 121.53(15) . . ?
C18 C23 C24 111.82(14) . . ?
C18 C23 C25 112.54(15) . . ?
C24 C23 C25 109.41(15) . . ?
C18 C23 H23 107.6 . . ?
C24 C23 H23 107.6 . . ?
C25 C23 H23 107.6 . . ?
C23 C24 H24A 109.5 . . ?
C23 C24 H24B 109.5 . . ?
H24A C24 H24B 109.5 . . ?
C23 C24 H24C 109.5 . . ?
H24A C24 H24C 109.5 . . ?
H24B C24 H24C 109.5 . . ?
C23 C25 H25A 109.5 . . ?
C23 C25 H25B 109.5 . . ?
H25A C25 H25B 109.5 . . ?
C23 C25 H25C 109.5 . . ?
H25A C25 H25C 109.5 . . ?
H25B C25 H25C 109.5 . . ?
C28 C26 C27 111.38(15) . . ?
C28 C26 C22 110.31(15) . . ?
C27 C26 C22 113.07(15) . . ?
C28 C26 H26 107.3 . . ?
C27 C26 H26 107.3 . . ?
C22 C26 H26 107.3 . . ?
C26 C27 H27A 109.5 . . ?
C26 C27 H27B 109.5 . . ?
H27A C27 H27B 109.5 . . ?
C26 C27 H27C 109.5 . . ?
H27A C27 H27C 109.5 . . ?
H27B C27 H27C 109.5 . . ?
C26 C28 H28A 109.5 . . ?
C26 C28 H28B 109.5 . . ?
H28A C28 H28B 109.5 . . ?
C26 C28 H28C 109.5 . . ?
H28A C28 H28C 109.5 . . ?
H28B C28 H28C 109.5 . . ?
C30 C29 C31 106.19(15) . . ?
C30 C29 C32 108.04(15) . . ?
C31 C29 C32 107.92(15) . . ?
C30 C29 Si2 110.02(12) . . ?
C31 C29 Si2 109.83(13) . . ?
C32 C29 Si2 114.49(12) . . ?
C29 C30 H30A 109.5 . . ?
C29 C30 H30B 109.5 . . ?
H30A C30 H30B 109.5 . . ?
C29 C30 H30C 109.5 . . ?
H30A C30 H30C 109.5 . . ?
H30B C30 H30C 109.5 . . ?
C29 C31 H31A 109.5 . . ?
C29 C31 H31B 109.5 . . ?
H31A C31 H31B 109.5 . . ?
C29 C31 H31C 109.5 . . ?
H31A C31 H31C 109.5 . . ?
H31B C31 H31C 109.5 . . ?
C29 C32 H32A 109.5 . . ?
C29 C32 H32B 109.5 . . ?
H32A C32 H32B 109.5 . . ?
C29 C32 H32C 109.5 . . ?
H32A C32 H32C 109.5 . . ?
H32B C32 H32C 109.5 . . ?
C36 C33 C35 108.45(15) . . ?
C36 C33 C34 105.30(15) . . ?
C35 C33 C34 107.30(15) . . ?
C36 C33 Si2 110.84(13) . . ?
C35 C33 Si2 114.32(13) . . ?
C34 C33 Si2 110.17(12) . . ?
C33 C34 H34A 109.5 . . ?
C33 C34 H34B 109.5 . . ?
H34A C34 H34B 109.5 . . ?
C33 C34 H34C 109.5 . . ?
H34A C34 H34C 109.5 . . ?
H34B C34 H34C 109.5 . . ?
C33 C35 H35A 109.5 . . ?
C33 C35 H35B 109.5 . . ?
H35A C35 H35B 109.5 . . ?
C33 C35 H35C 109.5 . . ?
H35A C35 H35C 109.5 . . ?
H35B C35 H35C 109.5 . . ?
C33 C36 H36A 109.5 . . ?
C33 C36 H36B 109.5 . . ?
H36A C36 H36B 109.5 . . ?
C33 C36 H36C 109.5 . . ?
H36A C36 H36C 109.5 . . ?
H36B C36 H36C 109.5 . . ?
C39 C37 C40 107.47(15) . . ?
C39 C37 C38 105.61(15) . . ?
C40 C37 C38 108.40(15) . . ?
C39 C37 Si2 111.85(12) . . ?
C40 C37 Si2 112.77(13) . . ?
C38 C37 Si2 110.41(12) . . ?
C37 C38 H38A 109.5 . . ?
C37 C38 H38B 109.5 . . ?
H38A C38 H38B 109.5 . . ?
C37 C38 H38C 109.5 . . ?
H38A C38 H38C 109.5 . . ?
H38B C38 H38C 109.5 . . ?
C37 C39 H39A 109.5 . . ?
C37 C39 H39B 109.5 . . ?
H39A C39 H39B 109.5 . . ?
C37 C39 H39C 109.5 . . ?
H39A C39 H39C 109.5 . . ?
H39B C39 H39C 109.5 . . ?
C37 C40 H40A 109.5 . . ?
C37 C40 H40B 109.5 . . ?
H40A C40 H40B 109.5 . . ?
C37 C40 H40C 109.5 . . ?
H40A C40 H40C 109.5 . . ?
H40B C40 H40C 109.5 . . ?
Si3 C41 H41A 109.5 . . ?
Si3 C41 H41B 109.5 . . ?
H41A C41 H41B 109.5 . . ?
Si3 C41 H41C 109.5 . . ?
H41A C41 H41C 109.5 . . ?
H41B C41 H41C 109.5 . . ?
C45 C42 C44 108.81(15) . . ?
C45 C42 C43 108.11(16) . . ?
C44 C42 C43 107.08(16) . . ?
C45 C42 Si3 115.23(13) . . ?
C44 C42 Si3 110.48(13) . . ?
C43 C42 Si3 106.80(12) . . ?
C42 C43 H43A 109.5 . . ?
C42 C43 H43B 109.5 . . ?
H43A C43 H43B 109.5 . . ?
C42 C43 H43C 109.5 . . ?
H43A C43 H43C 109.5 . . ?
H43B C43 H43C 109.5 . . ?
C42 C44 H44A 109.5 . . ?
C42 C44 H44B 109.5 . . ?
H44A C44 H44B 109.5 . . ?
C42 C44 H44C 109.5 . . ?
H44A C44 H44C 109.5 . . ?
H44B C44 H44C 109.5 . . ?
C42 C45 H45A 109.5 . . ?
C42 C45 H45B 109.5 . . ?
H45A C45 H45B 109.5 . . ?
C42 C45 H45C 109.5 . . ?
H45A C45 H45C 109.5 . . ?
H45B C45 H45C 109.5 . . ?
C47 C46 C48 108.60(16) . . ?
C47 C46 C49 108.29(15) . . ?
C48 C46 C49 107.78(15) . . ?
C47 C46 Si3 111.89(12) . . ?
C48 C46 Si3 107.10(12) . . ?
C49 C46 Si3 113.01(13) . . ?
C46 C47 H47A 109.5 . . ?
C46 C47 H47B 109.5 . . ?
H47A C47 H47B 109.5 . . ?
C46 C47 H47C 109.5 . . ?
H47A C47 H47C 109.5 . . ?
H47B C47 H47C 109.5 . . ?
C46 C48 H48A 109.5 . . ?
C46 C48 H48B 109.5 . . ?
H48A C48 H48B 109.5 . . ?
C46 C48 H48C 109.5 . . ?
H48A C48 H48C 109.5 . . ?
H48B C48 H48C 109.5 . . ?
C46 C49 H49A 109.5 . . ?
C46 C49 H49B 109.5 . . ?
H49A C49 H49B 109.5 . . ?
C46 C49 H49C 109.5 . . ?
H49A C49 H49C 109.5 . . ?
H49B C49 H49C 109.5 . . ?
N4 C50 N5 130.14(16) . . ?
N4 C50 N6 124.76(16) . . ?
N5 C50 N6 105.09(14) . . ?
C52 C51 N5 107.54(16) . . ?
C52 C51 H51 126.2 . . ?
N5 C51 H51 126.2 . . ?
C51 C52 N6 107.88(16) . . ?
C51 C52 H52 126.1 . . ?
N6 C52 H52 126.1 . . ?
C54 C53 C58 122.96(16) . . ?
C54 C53 N5 118.46(15) . . ?
C58 C53 N5 118.57(15) . . ?
C55 C54 C53 117.20(17) . . ?
C55 C54 C59D 122.7(3) . . ?
C53 C54 C59D 119.3(3) . . ?
C55 C54 C59 120.8(2) . . ?
C53 C54 C59 122.0(2) . . ?
C56 C55 C54 120.91(19) . . ?
C56 C55 H55 119.5 . . ?
C54 C55 H55 119.5 . . ?
C57 C56 C55 120.73(19) . . ?
C57 C56 H56 119.6 . . ?
C55 C56 H56 119.6 . . ?
C56 C57 C58 121.19(19) . . ?
C56 C57 H57 119.4 . . ?
C58 C57 H57 119.4 . . ?
C57 C58 C53 117.00(17) . . ?
C57 C58 C62 121.18(17) . . ?
C53 C58 C62 121.79(16) . . ?
C64 C62 C58 110.15(17) . . ?
C64 C62 C63 111.29(18) . . ?
C58 C62 C63 112.77(17) . . ?
C64 C62 H62 107.5 . . ?
C58 C62 H62 107.5 . . ?
C63 C62 H62 107.5 . . ?
C62 C63 H63A 109.5 . . ?
C62 C63 H63B 109.5 . . ?
H63A C63 H63B 109.5 . . ?
C62 C63 H63C 109.5 . . ?
H63A C63 H63C 109.5 . . ?
H63B C63 H63C 109.5 . . ?
C62 C64 H64A 109.5 . . ?
C62 C64 H64B 109.5 . . ?
H64A C64 H64B 109.5 . . ?
C62 C64 H64C 109.5 . . ?
H64A C64 H64C 109.5 . . ?
H64B C64 H64C 109.5 . . ?
C66 C65 C70 122.44(16) . . ?
C66 C65 N6 118.75(15) . . ?
C70 C65 N6 118.68(15) . . ?
C67 C66 C65 117.82(16) . . ?
C67 C66 C71 120.27(16) . . ?
C65 C66 C71 121.85(15) . . ?
C68 C67 C66 120.61(17) . . ?
C68 C67 H67 119.7 . . ?
C66 C67 H67 119.7 . . ?
C69 C68 C67 120.50(18) . . ?
C69 C68 H68 119.7 . . ?
C67 C68 H68 119.7 . . ?
C68 C69 C70 121.64(17) . . ?
C68 C69 H69 119.2 . . ?
C70 C69 H69 119.2 . . ?
C69 C70 C65 116.91(16) . . ?
C69 C70 C74 121.87(16) . . ?
C65 C70 C74 121.18(16) . . ?
C66 C71 C73 112.99(15) . . ?
C66 C71 C72 110.65(14) . . ?
C73 C71 C72 110.36(15) . . ?
C66 C71 H71 107.5 . . ?
C73 C71 H71 107.5 . . ?
C72 C71 H71 107.5 . . ?
C71 C72 H72A 109.5 . . ?
C71 C72 H72B 109.5 . . ?
H72A C72 H72B 109.5 . . ?
C71 C72 H72C 109.5 . . ?
H72A C72 H72C 109.5 . . ?
H72B C72 H72C 109.5 . . ?
C71 C73 H73A 109.5 . . ?
C71 C73 H73B 109.5 . . ?
H73A C73 H73B 109.5 . . ?
C71 C73 H73C 109.5 . . ?
H73A C73 H73C 109.5 . . ?
H73B C73 H73C 109.5 . . ?
C70 C74 C76 111.26(16) . . ?
C70 C74 C75 112.85(16) . . ?
C76 C74 C75 109.97(16) . . ?
C70 C74 H74 107.5 . . ?
C76 C74 H74 107.5 . . ?
C75 C74 H74 107.5 . . ?
C74 C75 H75A 109.5 . . ?
C74 C75 H75B 109.5 . . ?
H75A C75 H75B 109.5 . . ?
C74 C75 H75C 109.5 . . ?
H75A C75 H75C 109.5 . . ?
H75B C75 H75C 109.5 . . ?
C74 C76 H76A 109.5 . . ?
C74 C76 H76B 109.5 . . ?
H76A C76 H76B 109.5 . . ?
C74 C76 H76C 109.5 . . ?
H76A C76 H76C 109.5 . . ?
H76B C76 H76C 109.5 . . ?
C2 N1 Al1 159.64(13) . . ?
C3 N2 C2 111.31(14) . . ?
C3 N2 C5 122.81(14) . . ?
C2 N2 C5 125.87(14) . . ?
C4 N3 C2 111.30(14) . . ?
C4 N3 C17 122.46(14) . . ?
C2 N3 C17 126.22(14) . . ?
C50 N4 Na1 140.56(13) . . ?
C50 N4 H4N 106.0(13) . . ?
Na1 N4 H4N 111.1(13) . . ?
C50 N5 C51 110.11(14) . . ?
C50 N5 C53 124.82(14) . . ?
C51 N5 C53 125.01(14) . . ?
C50 N6 C52 109.38(14) . . ?
C50 N6 C65 127.36(14) . . ?
C52 N6 C65 123.05(14) . . ?
C1 Si1 Si2 114.94(7) . . ?
C1 Si1 Al1 68.92(6) . . ?
Si2 Si1 Al1 165.27(3) . . ?
C29 Si2 C37 110.19(8) . . ?
C29 Si2 C33 110.87(8) . . ?
C37 Si2 C33 111.35(8) . . ?
C29 Si2 Si1 110.97(6) . . ?
C37 Si2 Si1 108.70(6) . . ?
C33 Si2 Si1 104.62(6) . . ?
C41 Si3 C42 105.03(8) . . ?
C41 Si3 C46 105.00(8) . . ?
C42 Si3 C46 113.32(8) . . ?
C41 Si3 Al1 108.51(6) . . ?
C42 Si3 Al1 107.85(6) . . ?
C46 Si3 Al1 116.41(6) . . ?
N1 Al1 O1 117.67(6) . . ?
N1 Al1 Si3 106.61(5) . . ?
O1 Al1 Si3 113.90(4) . . ?
N1 Al1 C1 134.16(7) . . ?
O1 Al1 C1 33.57(5) . . ?
Si3 Al1 C1 117.90(5) . . ?
N1 Al1 Si1 121.91(5) . . ?
O1 Al1 Si1 74.02(4) . . ?
Si3 Al1 Si1 119.88(3) . . ?
C1 Al1 Si1 41.34(4) . . ?
O1 Na1 N4 119.97(6) . . ?
O1 Na1 C20 126.06(6) . . ?
N4 Na1 C20 112.54(6) . . ?
O1 Na1 C19 117.06(6) . . ?
N4 Na1 C19 107.24(6) . . ?
C20 Na1 C19 28.99(5) . . ?
O1 Na1 C21 104.29(5) . . ?
N4 Na1 C21 135.68(6) . . ?
C20 Na1 C21 26.65(5) . . ?
C19 Na1 C21 47.90(5) . . ?
O1 Na1 C1 23.11(5) . . ?
N4 Na1 C1 111.94(6) . . ?
C20 Na1 C1 134.18(6) . . ?
C19 Na1 C1 136.61(6) . . ?
C21 Na1 C1 107.89(5) . . ?
C1 O1 Al1 100.27(10) . . ?
C1 O1 Na1 119.44(11) . . ?
Al1 O1 Na1 140.27(7) . . ?
C61 C59 C54 109.9(3) . . ?
C61 C59 C60 107.1(3) . . ?
C54 C59 C60 113.8(3) . . ?
C61 C59 H59 108.6 . . ?
C54 C59 H59 108.6 . . ?
C60 C59 H59 108.6 . . ?
C59 C60 H60A 109.5 . . ?
C59 C60 H60B 109.5 . . ?
H60A C60 H60B 109.5 . . ?
C59 C60 H60C 109.5 . . ?
H60A C60 H60C 109.5 . . ?
H60B C60 H60C 109.5 . . ?
C59 C61 H61A 109.5 . . ?
C59 C61 H61B 109.5 . . ?
H61A C61 H61B 109.5 . . ?
C59 C61 H61C 109.5 . . ?
H61A C61 H61C 109.5 . . ?
H61B C61 H61C 109.5 . . ?
C54 C59D C61D 114.7(6) . . ?
C54 C59D C60D 109.7(7) . . ?
C61D C59D C60D 106.8(5) . . ?
C54 C59D H59D 108.5 . . ?
C61D C59D H59D 108.5 . . ?
C60D C59D H59D 108.5 . . ?
C59D C60D H60D 109.5 . . ?
C59D C60D H60E 109.5 . . ?
H60D C60D H60E 109.5 . . ?
C59D C60D H60F 109.5 . . ?
H60D C60D H60F 109.5 . . ?
H60E C60D H60F 109.5 . . ?
C59D C61D H61D 109.5 . . ?
C59D C61D H61E 109.5 . . ?
H61D C61D H61E 109.5 . . ?
C59D C61D H61F 109.5 . . ?
H61D C61D H61F 109.5 . . ?
H61E C61D H61F 109.5 . . ?

loop_
_geom_bond_atom_site_label_1
_geom_bond_atom_site_label_2
_geom_bond_distance
_geom_bond_site_symmetry_2
_geom_bond_publ_flag
C1 O1 1.405(2) . ?
C1 Si1 1.7701(19) . ?
C1 Al1 2.501(2) . ?
C1 Na1 3.1179(19) . ?
C1 H1 1.00(2) . ?
C2 N1 1.250(2) . ?
C2 N2 1.413(2) . ?
C2 N3 1.414(2) . ?
C3 C4 1.339(2) . ?
C3 N2 1.387(2) . ?
C3 H3 0.9500 . ?
C4 N3 1.391(2) . ?
C4 H4 0.9500 . ?
C5 C6 1.398(2) . ?
C5 C10 1.402(2) . ?
C5 N2 1.431(2) . ?
C6 C7 1.395(2) . ?
C6 C11 1.514(3) . ?
C7 C8 1.378(3) . ?
C7 H7 0.9500 . ?
C8 C9 1.383(2) . ?
C8 H8 0.9500 . ?
C9 C10 1.394(2) . ?
C9 H9 0.9500 . ?
C10 C14 1.524(2) . ?
C11 C13 1.510(3) . ?
C11 C12 1.532(3) . ?
C11 H11 1.0000 . ?
C12 H12A 0.9800 . ?
C12 H12B 0.9800 . ?
C12 H12C 0.9800 . ?
C13 H13A 0.9800 . ?
C13 H13B 0.9800 . ?
C13 H13C 0.9800 . ?
C14 C15 1.527(3) . ?
C14 C16 1.531(3) . ?
C14 H14 1.0000 . ?
C15 H15A 0.9800 . ?
C15 H15B 0.9800 . ?
C15 H15C 0.9800 . ?
C16 H16A 0.9800 . ?
C16 H16B 0.9800 . ?
C16 H16C 0.9800 . ?
C17 C22 1.399(2) . ?
C17 C18 1.405(2) . ?
C17 N3 1.428(2) . ?
C18 C19 1.393(2) . ?
C18 C23 1.522(2) . ?
C19 C20 1.381(3) . ?
C19 Na1 2.782(2) . ?
C19 H19 0.9500 . ?
C20 C21 1.381(3) . ?
C20 Na1 2.733(2) . ?
C20 H20 1.0000 . ?
C21 C22 1.395(2) . ?
C21 Na1 3.080(2) . ?
C21 H21 0.9500 . ?
C22 C26 1.524(2) . ?
C23 C24 1.527(3) . ?
C23 C25 1.534(2) . ?
C23 H23 1.0000 . ?
C24 H24A 0.9800 . ?
C24 H24B 0.9800 . ?
C24 H24C 0.9800 . ?
C25 H25A 0.9800 . ?
C25 H25B 0.9800 . ?
C25 H25C 0.9800 . ?
C26 C28 1.517(3) . ?
C26 C27 1.519(3) . ?
C26 H26 1.0000 . ?
C27 H27A 0.9800 . ?
C27 H27B 0.9800 . ?
C27 H27C 0.9800 . ?
C28 H28A 0.9800 . ?
C28 H28B 0.9800 . ?
C28 H28C 0.9800 . ?
C29 C30 1.537(2) . ?
C29 C31 1.538(3) . ?
C29 C32 1.541(3) . ?
C29 Si2 1.9442(19) . ?
C30 H30A 0.9800 . ?
C30 H30B 0.9800 . ?
C30 H30C 0.9800 . ?
C31 H31A 0.9800 . ?
C31 H31B 0.9800 . ?
C31 H31C 0.9800 . ?
C32 H32A 0.9800 . ?
C32 H32B 0.9800 . ?
C32 H32C 0.9800 . ?
C33 C36 1.534(3) . ?
C33 C35 1.539(2) . ?
C33 C34 1.543(3) . ?
C33 Si2 1.9504(19) . ?
C34 H34A 0.9800 . ?
C34 H34B 0.9800 . ?
C34 H34C 0.9800 . ?
C35 H35A 0.9800 . ?
C35 H35B 0.9800 . ?
C35 H35C 0.9800 . ?
C36 H36A 0.9800 . ?
C36 H36B 0.9800 . ?
C36 H36C 0.9800 . ?
C37 C39 1.537(3) . ?
C37 C40 1.539(2) . ?
C37 C38 1.542(2) . ?
C37 Si2 1.9499(19) . ?
C38 H38A 0.9800 . ?
C38 H38B 0.9800 . ?
C38 H38C 0.9800 . ?
C39 H39A 0.9800 . ?
C39 H39B 0.9800 . ?
C39 H39C 0.9800 . ?
C40 H40A 0.9800 . ?
C40 H40B 0.9800 . ?
C40 H40C 0.9800 . ?
C41 Si3 1.8982(17) . ?
C41 H41A 0.9800 . ?
C41 H41B 0.9800 . ?
C41 H41C 0.9800 . ?
C42 C45 1.530(3) . ?
C42 C44 1.533(3) . ?
C42 C43 1.539(3) . ?
C42 Si3 1.9300(18) . ?
C43 H43A 0.9800 . ?
C43 H43B 0.9800 . ?
C43 H43C 0.9800 . ?
C44 H44A 0.9800 . ?
C44 H44B 0.9800 . ?
C44 H44C 0.9800 . ?
C45 H45A 0.9800 . ?
C45 H45B 0.9800 . ?
C45 H45C 0.9800 . ?
C46 C47 1.520(3) . ?
C46 C48 1.530(3) . ?
C46 C49 1.535(2) . ?
C46 Si3 1.9381(18) . ?
C47 H47A 0.9800 . ?
C47 H47B 0.9800 . ?
C47 H47C 0.9800 . ?
C48 H48A 0.9800 . ?
C48 H48B 0.9800 . ?
C48 H48C 0.9800 . ?
C49 H49A 0.9800 . ?
C49 H49B 0.9800 . ?
C49 H49C 0.9800 . ?
C50 N4 1.304(2) . ?
C50 N5 1.371(2) . ?
C50 N6 1.377(2) . ?
C51 C52 1.330(2) . ?
C51 N5 1.396(2) . ?
C51 H51 0.9500 . ?
C52 N6 1.403(2) . ?
C52 H52 0.9500 . ?
C53 C54 1.402(2) . ?
C53 C58 1.403(2) . ?
C53 N5 1.436(2) . ?
C54 C55 1.389(3) . ?
C54 C59D 1.518(7) . ?
C54 C59 1.520(4) . ?
C55 C56 1.382(3) . ?
C55 H55 0.9500 . ?
C56 C57 1.374(3) . ?
C56 H56 0.9500 . ?
C57 C58 1.390(3) . ?
C57 H57 0.9500 . ?
C58 C62 1.520(3) . ?
C62 C64 1.517(3) . ?
C62 C63 1.532(3) . ?
C62 H62 1.0000 . ?
C63 H63A 0.9800 . ?
C63 H63B 0.9800 . ?
C63 H63C 0.9800 . ?
C64 H64A 0.9800 . ?
C64 H64B 0.9800 . ?
C64 H64C 0.9800 . ?
C65 C66 1.400(2) . ?
C65 C70 1.411(2) . ?
C65 N6 1.434(2) . ?
C66 C67 1.389(2) . ?
C66 C71 1.517(2) . ?
C67 C68 1.383(2) . ?
C67 H67 0.9500 . ?
C68 C69 1.377(3) . ?
C68 H68 0.9500 . ?
C69 C70 1.385(3) . ?
C69 H69 0.9500 . ?
C70 C74 1.519(3) . ?
C71 C73 1.526(2) . ?
C71 C72 1.530(3) . ?
C71 H71 1.0000 . ?
C72 H72A 0.9800 . ?
C72 H72B 0.9800 . ?
C72 H72C 0.9800 . ?
C73 H73A 0.9800 . ?
C73 H73B 0.9800 . ?
C73 H73C 0.9800 . ?
C74 C76 1.522(3) . ?
C74 C75 1.534(3) . ?
C74 H74 1.0000 . ?
C75 H75A 0.9800 . ?
C75 H75B 0.9800 . ?
C75 H75C 0.9800 . ?
C76 H76A 0.9800 . ?
C76 H76B 0.9800 . ?
C76 H76C 0.9800 . ?
N1 Al1 1.7800(16) . ?
N4 Na1 2.3026(16) . ?
N4 H4N 0.88(2) . ?
Si1 Si2 2.3652(7) . ?
Si1 Al1 2.5143(7) . ?
Si3 Al1 2.4783(7) . ?
Al1 O1 1.8333(13) . ?
Na1 O1 2.1770(13) . ?
C59 C61 1.511(5) . ?
C59 C60 1.533(4) . ?
C59 H59 1.0000 . ?
C60 H60A 0.9800 . ?
C60 H60B 0.9800 . ?
C60 H60C 0.9800 . ?
C61 H61A 0.9800 . ?
C61 H61B 0.9800 . ?
C61 H61C 0.9800 . ?
C59D C61D 1.531(6) . ?
C59D C60D 1.587(7) . ?
C59D H59D 1.0000 . ?
C60D H60D 0.9800 . ?
C60D H60E 0.9800 . ?
C60D H60F 0.9800 . ?
C61D H61D 0.9800 . ?
C61D H61E 0.9800 . ?
C61D H61F 0.9800 . ?

loop_
_geom_torsion_atom_site_label_1
_geom_torsion_atom_site_label_2
_geom_torsion_atom_site_label_3
_geom_torsion_atom_site_label_4
_geom_torsion
_geom_torsion_site_symmetry_1
_geom_torsion_site_symmetry_2
_geom_torsion_site_symmetry_3
_geom_torsion_site_symmetry_4
_geom_torsion_publ_flag
N2 C3 C4 N3 0.37(19) . . . . ?
C10 C5 C6 C7 -0.6(3) . . . . ?
N2 C5 C6 C7 174.61(15) . . . . ?
C10 C5 C6 C11 -178.89(16) . . . . ?
N2 C5 C6 C11 -3.6(2) . . . . ?
C5 C6 C7 C8 0.4(3) . . . . ?
C11 C6 C7 C8 178.70(16) . . . . ?
C6 C7 C8 C9 0.2(3) . . . . ?
C7 C8 C9 C10 -0.7(3) . . . . ?
C8 C9 C10 C5 0.5(3) . . . . ?
C8 C9 C10 C14 -178.16(16) . . . . ?
C6 C5 C10 C9 0.2(3) . . . . ?
N2 C5 C10 C9 -175.06(15) . . . . ?
C6 C5 C10 C14 178.81(16) . . . . ?
N2 C5 C10 C14 3.5(2) . . . . ?
C7 C6 C11 C13 61.1(2) . . . . ?
C5 C6 C11 C13 -120.66(19) . . . . ?
C7 C6 C11 C12 -62.9(2) . . . . ?
C5 C6 C11 C12 115.26(19) . . . . ?
C9 C10 C14 C15 -50.2(2) . . . . ?
C5 C10 C14 C15 131.20(18) . . . . ?
C9 C10 C14 C16 72.9(2) . . . . ?
C5 C10 C14 C16 -105.7(2) . . . . ?
C22 C17 C18 C19 -2.8(3) . . . . ?
N3 C17 C18 C19 172.45(15) . . . . ?
C22 C17 C18 C23 177.63(16) . . . . ?
N3 C17 C18 C23 -7.1(2) . . . . ?
C17 C18 C19 C20 1.3(3) . . . . ?
C23 C18 C19 C20 -179.12(16) . . . . ?
C17 C18 C19 Na1 74.56(15) . . . . ?
C23 C18 C19 Na1 -105.86(15) . . . . ?
C18 C19 C20 C21 1.3(3) . . . . ?
Na1 C19 C20 C21 -83.53(17) . . . . ?
C18 C19 C20 Na1 84.86(16) . . . . ?
C19 C20 C21 C22 -2.6(3) . . . . ?
Na1 C20 C21 C22 -78.57(18) . . . . ?
C19 C20 C21 Na1 75.96(17) . . . . ?
C20 C21 C22 C17 1.2(3) . . . . ?
Na1 C21 C22 C17 -59.67(16) . . . . ?
C20 C21 C22 C26 -179.93(17) . . . . ?
Na1 C21 C22 C26 119.24(15) . . . . ?
C18 C17 C22 C21 1.6(3) . . . . ?
N3 C17 C22 C21 -173.62(15) . . . . ?
C18 C17 C22 C26 -177.33(16) . . . . ?
N3 C17 C22 C26 7.5(2) . . . . ?
C19 C18 C23 C24 -97.2(2) . . . . ?
C17 C18 C23 C24 82.4(2) . . . . ?
C19 C18 C23 C25 26.4(2) . . . . ?
C17 C18 C23 C25 -153.99(16) . . . . ?
C21 C22 C26 C28 -91.4(2) . . . . ?
C17 C22 C26 C28 87.4(2) . . . . ?
C21 C22 C26 C27 34.0(2) . . . . ?
C17 C22 C26 C27 -147.08(17) . . . . ?
N5 C51 C52 N6 0.28(19) . . . . ?
C58 C53 C54 C55 -0.8(3) . . . . ?
N5 C53 C54 C55 -179.17(16) . . . . ?
C58 C53 C54 C59D 169.3(4) . . . . ?
N5 C53 C54 C59D -9.0(5) . . . . ?
C58 C53 C54 C59 -179.1(3) . . . . ?
N5 C53 C54 C59 2.5(3) . . . . ?
C53 C54 C55 C56 -0.1(3) . . . . ?
C59D C54 C55 C56 -169.9(5) . . . . ?
C59 C54 C55 C56 178.2(3) . . . . ?
C54 C55 C56 C57 0.7(3) . . . . ?
C55 C56 C57 C58 -0.4(4) . . . . ?
C56 C57 C58 C53 -0.4(3) . . . . ?
C56 C57 C58 C62 -178.5(2) . . . . ?
C54 C53 C58 C57 1.1(3) . . . . ?
N5 C53 C58 C57 179.44(17) . . . . ?
C54 C53 C58 C62 179.18(17) . . . . ?
N5 C53 C58 C62 -2.5(3) . . . . ?
C57 C58 C62 C64 85.7(2) . . . . ?
C53 C58 C62 C64 -92.3(2) . . . . ?
C57 C58 C62 C63 -39.3(3) . . . . ?
C53 C58 C62 C63 142.7(2) . . . . ?
C70 C65 C66 C67 2.4(3) . . . . ?
N6 C65 C66 C67 -173.34(15) . . . . ?
C70 C65 C66 C71 -174.93(16) . . . . ?
N6 C65 C66 C71 9.3(2) . . . . ?
C65 C66 C67 C68 -0.3(3) . . . . ?
C71 C66 C67 C68 177.12(17) . . . . ?
C66 C67 C68 C69 -2.1(3) . . . . ?
C67 C68 C69 C70 2.4(3) . . . . ?
C68 C69 C70 C65 -0.3(3) . . . . ?
C68 C69 C70 C74 177.43(17) . . . . ?
C66 C65 C70 C69 -2.2(3) . . . . ?
N6 C65 C70 C69 173.62(16) . . . . ?
C66 C65 C70 C74 -179.88(16) . . . . ?
N6 C65 C70 C74 -4.1(3) . . . . ?
C67 C66 C71 C73 36.9(2) . . . . ?
C65 C66 C71 C73 -145.83(17) . . . . ?
C67 C66 C71 C72 -87.4(2) . . . . ?
C65 C66 C71 C72 89.8(2) . . . . ?
C69 C70 C74 C76 -90.8(2) . . . . ?
C65 C70 C74 C76 86.8(2) . . . . ?
C69 C70 C74 C75 33.4(3) . . . . ?
C65 C70 C74 C75 -148.99(18) . . . . ?
N2 C2 N1 Al1 -174.9(3) . . . . ?
N3 C2 N1 Al1 5.4(5) . . . . ?
C4 C3 N2 C2 0.12(19) . . . . ?
C4 C3 N2 C5 -179.44(14) . . . . ?
N1 C2 N2 C3 179.64(16) . . . . ?
N3 C2 N2 C3 -0.53(17) . . . . ?
N1 C2 N2 C5 -0.8(3) . . . . ?
N3 C2 N2 C5 179.02(14) . . . . ?
C6 C5 N2 C3 -101.81(19) . . . . ?
C10 C5 N2 C3 73.6(2) . . . . ?
C6 C5 N2 C2 78.7(2) . . . . ?
C10 C5 N2 C2 -105.89(19) . . . . ?
C3 C4 N3 C2 -0.74(19) . . . . ?
C3 C4 N3 C17 177.76(14) . . . . ?
N1 C2 N3 C4 -179.41(17) . . . . ?
N2 C2 N3 C4 0.76(17) . . . . ?
N1 C2 N3 C17 2.2(3) . . . . ?
N2 C2 N3 C17 -177.67(14) . . . . ?
C22 C17 N3 C4 81.4(2) . . . . ?
C18 C17 N3 C4 -94.02(19) . . . . ?
C22 C17 N3 C2 -100.36(19) . . . . ?
C18 C17 N3 C2 84.2(2) . . . . ?
N5 C50 N4 Na1 156.16(14) . . . . ?
N6 C50 N4 Na1 -22.2(3) . . . . ?
N4 C50 N5 C51 -179.04(17) . . . . ?
N6 C50 N5 C51 -0.45(17) . . . . ?
N4 C50 N5 C53 -1.6(3) . . . . ?
N6 C50 N5 C53 176.96(14) . . . . ?
C52 C51 N5 C50 0.11(19) . . . . ?
C52 C51 N5 C53 -177.30(15) . . . . ?
C54 C53 N5 C50 -79.1(2) . . . . ?
C58 C53 N5 C50 102.5(2) . . . . ?
C54 C53 N5 C51 97.9(2) . . . . ?
C58 C53 N5 C51 -80.5(2) . . . . ?
N4 C50 N6 C52 179.30(16) . . . . ?
N5 C50 N6 C52 0.62(17) . . . . ?
N4 C50 N6 C65 -6.0(3) . . . . ?
N5 C50 N6 C65 175.36(15) . . . . ?
C51 C52 N6 C50 -0.57(19) . . . . ?
C51 C52 N6 C65 -175.58(15) . . . . ?
C66 C65 N6 C50 -98.4(2) . . . . ?
C70 C65 N6 C50 85.6(2) . . . . ?
C66 C65 N6 C52 75.7(2) . . . . ?
C70 C65 N6 C52 -100.28(19) . . . . ?
O1 C1 Si1 Si2 177.41(10) . . . . ?
Al1 C1 Si1 Si2 164.54(3) . . . . ?
Na1 C1 Si1 Si2 -161.51(14) . . . . ?
O1 C1 Si1 Al1 12.86(10) . . . . ?
Na1 C1 Si1 Al1 33.95(15) . . . . ?
C2 N1 Al1 O1 6.5(4) . . . . ?
C2 N1 Al1 Si3 -122.9(4) . . . . ?
C2 N1 Al1 C1 43.1(4) . . . . ?
C2 N1 Al1 Si1 94.2(4) . . . . ?
Si1 C1 O1 Al1 -16.83(13) . . . . ?
Na1 C1 O1 Al1 -178.83(12) . . . . ?
Si1 C1 O1 Na1 162.00(8) . . . . ?
Al1 C1 O1 Na1 178.83(12) . . . . ?
N1 Al1 O1 C1 129.23(10) . . . . ?
Si3 Al1 O1 C1 -104.95(9) . . . . ?
Si1 Al1 O1 C1 11.15(9) . . . . ?
N1 Al1 O1 Na1 -49.17(12) . . . . ?
Si3 Al1 O1 Na1 76.65(11) . . . . ?
C1 Al1 O1 Na1 -178.40(17) . . . . ?
Si1 Al1 O1 Na1 -167.25(11) . . . . ?
C55 C54 C59 C61 95.6(4) . . . . ?
C53 C54 C59 C61 -86.1(4) . . . . ?
C55 C54 C59 C60 -24.5(5) . . . . ?
C53 C54 C59 C60 153.7(3) . . . . ?
C55 C54 C59D C61D 47.2(11) . . . . ?
C53 C54 C59D C61D -122.4(8) . . . . ?
C55 C54 C59D C60D -72.9(8) . . . . ?
C53 C54 C59D C60D 117.5(7) . . . . ?
